data_4104468
loop_
_publ_author_name
'Kang-sang Lee'
'Adil R. Zhugralin'
'Amir H. Hoveyda'

_publ_section_title
;
 Efficient C-B Bond Formation Promoted by N-Heterocyclic Carbenes:
 Synthesis of Tertiary and Quaternary B-Substituted Carbons through
 Metal-Free Catalytic Boron Conjugate Additions to Cyclic and Acyclic
 \a,\b-Unsaturated Carbonyls
;
_journal_name_full 'Journal of the American Chemical Society'
_journal_page_first 7253
_journal_page_last 7255
_journal_paper_doi 10.1021/ja902889s
_journal_volume 131
_journal_year 2009
_chemical_formula_moiety 'C19 H27 B O4'
_chemical_formula_sum 'C19 H27 B O4'
_chemical_formula_weight 330.22
_chemical_name_systematic
; 
 ? 
;
_space_group_IT_number 14
_symmetry_cell_setting monoclinic
_symmetry_space_group_name_Hall '-P 2yn'
_symmetry_space_group_name_H-M 'P 1 21/n 1'
_atom_sites_solution_hydrogens difmap
_atom_sites_solution_primary direct
_atom_sites_solution_secondary difmap
_audit_creation_method SHELXL-97
_cell_angle_alpha 90.00
_cell_angle_beta 93.841(2)
_cell_angle_gamma 90.00
_cell_formula_units_Z 4
_cell_length_a 5.9436(8)
_cell_length_b 16.888(2)
_cell_length_c 17.475(2)
_cell_measurement_reflns_used 9958
_cell_measurement_temperature 100(2)
_cell_measurement_theta_max 28.30
_cell_measurement_theta_min 2.34
_cell_volume 1750.1(4)
_computing_cell_refinement 'Bruker SAINT'
_computing_data_collection 'Bruker SMART'
_computing_data_reduction 'Bruker SAINT'
_computing_molecular_graphics 'Bruker SHELXTL'
_computing_publication_material 'Bruker SHELXTL'
_computing_structure_refinement 'SHELXL-97 (Sheldrick, 2008)'
_computing_structure_solution 'SHELXS-97 (Sheldrick, 2008)'
_diffrn_ambient_temperature 100(2)
_diffrn_measured_fraction_theta_full 0.982
_diffrn_measured_fraction_theta_max 0.982
_diffrn_measurement_device_type 'Bruker SMART APEX CCD'
_diffrn_measurement_method '0.3 deg wide \w exposures'
_diffrn_radiation_monochromator graphite
_diffrn_radiation_source 'normal-focus sealed tube'
_diffrn_radiation_type MoK\a
_diffrn_radiation_wavelength 0.71073
_diffrn_reflns_av_R_equivalents 0.0222
_diffrn_reflns_av_sigmaI/netI 0.0176
_diffrn_reflns_limit_h_max 7
_diffrn_reflns_limit_h_min -7
_diffrn_reflns_limit_k_max 21
_diffrn_reflns_limit_k_min -21
_diffrn_reflns_limit_l_max 23
_diffrn_reflns_limit_l_min -23
_diffrn_reflns_number 20649
_diffrn_reflns_theta_full 28.30
_diffrn_reflns_theta_max 28.30
_diffrn_reflns_theta_min 2.34
_exptl_absorpt_coefficient_mu 0.085
_exptl_absorpt_correction_T_max 0.9949
_exptl_absorpt_correction_T_min 0.9882
_exptl_absorpt_correction_type multi-scan
_exptl_absorpt_process_details SADABS
_exptl_crystal_colour colorless
_exptl_crystal_density_diffrn 1.253
_exptl_crystal_density_method none
_exptl_crystal_description block
_exptl_crystal_F_000 712
_exptl_crystal_size_max 0.14
_exptl_crystal_size_mid 0.07
_exptl_crystal_size_min 0.06
_refine_diff_density_max 0.446
_refine_diff_density_min -0.157
_refine_diff_density_rms 0.054
_refine_ls_extinction_coef na
_refine_ls_extinction_method none
_refine_ls_goodness_of_fit_ref 1.041
_refine_ls_hydrogen_treatment refxyz
_refine_ls_matrix_type full
_refine_ls_number_parameters 298
_refine_ls_number_reflns 4265
_refine_ls_number_restraints 27
_refine_ls_restrained_S_all 1.039
_refine_ls_R_factor_all 0.0468
_refine_ls_R_factor_gt 0.0417
_refine_ls_shift/su_max 0.000
_refine_ls_shift/su_mean 0.000
_refine_ls_structure_factor_coef Fsqd
_refine_ls_weighting_details 'calc w=1/[\s^2^(Fo^2^)+(0.0633P)^2^+0.5516P] where P=(Fo^2^+2Fc^2^)/3'
_refine_ls_weighting_scheme calc
_refine_ls_wR_factor_gt 0.1060
_refine_ls_wR_factor_ref 0.1104
_reflns_number_gt 3795
_reflns_number_total 4265
_reflns_threshold_expression >2sigma(I)
_cod_data_source_file ja902889s_si_004.cif
_cod_data_source_block C19H27BO4
_cod_original_cell_volume 1750.2(4)
_cod_original_sg_symbol_H-M 'P 21/n'
_cod_database_code 4104468

loop_
_symmetry_equiv_pos_as_xyz
'x, y, z'
'-x+1/2, y+1/2, -z+1/2'
'-x, -y, -z'
'x-1/2, -y-1/2, z-1/2'

loop_
_atom_site_label
_atom_site_type_symbol
_atom_site_fract_x
_atom_site_fract_y
_atom_site_fract_z
_atom_site_U_iso_or_equiv
_atom_site_adp_type
_atom_site_occupancy
_atom_site_symmetry_multiplicity
_atom_site_calc_flag
_atom_site_refinement_flags
O1 O 0.44243(13) 0.08499(5) 0.49127(4) 0.02100(18) Uani 1 1 d .
O2 O 0.22580(13) 0.00119(4) 0.60723(4) 0.01683(17) Uani 1 1 d D
H2O H 0.331(2) -0.0037(8) 0.5785(8) 0.020 Uiso 1 1 d D
O3 O 0.29289(13) 0.26175(4) 0.63136(4) 0.01678(17) Uani 1 1 d .
O4 O 0.08323(13) 0.34713(4) 0.55431(4) 0.01729(17) Uani 1 1 d .
B1 B 0.12143(19) 0.26977(7) 0.57590(6) 0.0145(2) Uani 1 1 d .
C1 C 0.25674(18) 0.11418(6) 0.47736(6) 0.0157(2) Uani 1 1 d .
C2 C 0.1855(2) 0.14695(7) 0.39915(6) 0.0192(2) Uani 1 1 d D
H2A H 0.315(2) 0.1492(8) 0.3686(8) 0.023 Uiso 1 1 d D
H2B H 0.076(2) 0.1088(8) 0.3764(8) 0.023 Uiso 1 1 d D
C3 C 0.07019(19) 0.22763(6) 0.40427(6) 0.0187(2) Uani 1 1 d D
H3A H 0.182(2) 0.2668(8) 0.4241(8) 0.022 Uiso 1 1 d D
H3B H 0.013(2) 0.2450(8) 0.3525(7) 0.022 Uiso 1 1 d D
C4 C -0.12136(18) 0.22381(6) 0.45786(6) 0.0178(2) Uani 1 1 d D
H4A H -0.195(2) 0.2764(7) 0.4593(8) 0.021 Uiso 1 1 d D
H4B H -0.231(2) 0.1844(8) 0.4388(8) 0.021 Uiso 1 1 d D
C5 C -0.02869(17) 0.20054(6) 0.53921(6) 0.0144(2) Uani 1 1 d D
H5 H -0.156(2) 0.1971(8) 0.5725(7) 0.017 Uiso 1 1 d D
C6 C 0.08121(17) 0.11717(6) 0.53708(5) 0.0134(2) Uani 1 1 d D
H6 H -0.040(2) 0.0806(8) 0.5169(7) 0.016 Uiso 1 1 d D
C7 C 0.18056(17) 0.08452(6) 0.61401(6) 0.0135(2) Uani 1 1 d D
H7 H 0.319(2) 0.1133(8) 0.6285(7) 0.016 Uiso 1 1 d D
C8 C 0.02336(17) 0.09237(6) 0.67812(5) 0.0139(2) Uani 1 1 d .
C9 C -0.18642(18) 0.05506(6) 0.67335(6) 0.0162(2) Uani 1 1 d D
H9 H -0.236(2) 0.0266(8) 0.6285(7) 0.019 Uiso 1 1 d D
C10 C -0.32567(18) 0.05889(6) 0.73404(6) 0.0176(2) Uani 1 1 d D
H10 H -0.468(2) 0.0313(8) 0.7309(8) 0.021 Uiso 1 1 d D
C11 C -0.25855(19) 0.10176(6) 0.79948(6) 0.0189(2) Uani 1 1 d D
H11 H -0.353(2) 0.1052(9) 0.8415(7) 0.023 Uiso 1 1 d D
C12 C -0.05213(19) 0.14029(7) 0.80424(6) 0.0194(2) Uani 1 1 d D
H12 H -0.001(2) 0.1713(8) 0.8488(7) 0.023 Uiso 1 1 d D
C13 C 0.08894(18) 0.13510(6) 0.74382(6) 0.0165(2) Uani 1 1 d D
H13 H 0.232(2) 0.1603(8) 0.7470(8) 0.020 Uiso 1 1 d D
C14 C 0.35129(17) 0.34158(6) 0.65904(6) 0.0162(2) Uani 1 1 d .
C15 C 0.27135(18) 0.39346(6) 0.58885(6) 0.0170(2) Uani 1 1 d .
C16 C 0.60225(18) 0.34378(7) 0.68084(7) 0.0218(2) Uani 1 1 d D
H16A H 0.691(3) 0.3299(9) 0.6372(8) 0.033 Uiso 1 1 d D
H16B H 0.644(3) 0.3979(8) 0.6976(9) 0.033 Uiso 1 1 d D
H16C H 0.637(3) 0.3065(9) 0.7236(8) 0.033 Uiso 1 1 d D
C17 C 0.21872(19) 0.35694(7) 0.72930(6) 0.0201(2) Uani 1 1 d D
H17A H 0.251(3) 0.3141(8) 0.7664(8) 0.030 Uiso 1 1 d D
H17B H 0.056(2) 0.3586(9) 0.7165(9) 0.030 Uiso 1 1 d D
H17C H 0.261(3) 0.4080(8) 0.7526(9) 0.030 Uiso 1 1 d D
C18 C 0.4458(2) 0.39821(7) 0.52919(7) 0.0251(3) Uani 1 1 d D
H18A H 0.504(3) 0.3443(8) 0.5183(9) 0.038 Uiso 1 1 d D
H18B H 0.374(3) 0.4231(10) 0.4812(8) 0.038 Uiso 1 1 d D
H18C H 0.576(2) 0.4311(9) 0.5467(9) 0.038 Uiso 1 1 d D
C19 C 0.1854(2) 0.47497(7) 0.60832(7) 0.0243(2) Uani 1 1 d D
H19A H 0.053(2) 0.4713(10) 0.6379(9) 0.036 Uiso 1 1 d D
H19B H 0.141(3) 0.5041(9) 0.5613(8) 0.036 Uiso 1 1 d D
H19C H 0.305(2) 0.5042(9) 0.6379(9) 0.036 Uiso 1 1 d D

loop_
_atom_site_aniso_label
_atom_site_aniso_U_11
_atom_site_aniso_U_22
_atom_site_aniso_U_33
_atom_site_aniso_U_23
_atom_site_aniso_U_13
_atom_site_aniso_U_12
O1 0.0207(4) 0.0226(4) 0.0203(4) 0.0008(3) 0.0059(3) 0.0032(3)
O2 0.0194(4) 0.0134(4) 0.0182(4) 0.0001(3) 0.0053(3) 0.0017(3)
O3 0.0182(4) 0.0135(4) 0.0182(4) -0.0011(3) -0.0018(3) -0.0011(3)
O4 0.0201(4) 0.0141(3) 0.0172(4) -0.0018(3) -0.0023(3) -0.0004(3)
B1 0.0155(5) 0.0156(5) 0.0126(5) -0.0009(4) 0.0023(4) 0.0006(4)
C1 0.0199(5) 0.0126(4) 0.0148(5) -0.0020(4) 0.0028(4) -0.0028(4)
C2 0.0247(5) 0.0198(5) 0.0133(5) -0.0005(4) 0.0031(4) -0.0016(4)
C3 0.0253(5) 0.0173(5) 0.0131(5) 0.0013(4) -0.0009(4) -0.0031(4)
C4 0.0185(5) 0.0178(5) 0.0164(5) 0.0008(4) -0.0030(4) -0.0008(4)
C5 0.0148(5) 0.0143(5) 0.0139(4) 0.0000(4) 0.0008(4) -0.0006(4)
C6 0.0153(5) 0.0130(4) 0.0120(4) -0.0003(3) 0.0011(3) -0.0010(3)
C7 0.0151(4) 0.0125(4) 0.0128(4) -0.0002(3) 0.0012(3) -0.0004(3)
C8 0.0163(5) 0.0130(4) 0.0124(4) 0.0017(3) 0.0011(4) 0.0016(3)
C9 0.0182(5) 0.0155(5) 0.0147(5) -0.0006(4) 0.0004(4) -0.0005(4)
C10 0.0165(5) 0.0169(5) 0.0194(5) 0.0024(4) 0.0020(4) 0.0003(4)
C11 0.0221(5) 0.0186(5) 0.0168(5) 0.0016(4) 0.0064(4) 0.0025(4)
C12 0.0248(5) 0.0194(5) 0.0140(5) -0.0023(4) 0.0015(4) -0.0002(4)
C13 0.0169(5) 0.0171(5) 0.0155(5) -0.0001(4) 0.0001(4) -0.0015(4)
C14 0.0164(5) 0.0145(5) 0.0175(5) -0.0028(4) 0.0004(4) -0.0013(4)
C15 0.0190(5) 0.0146(5) 0.0175(5) -0.0020(4) 0.0008(4) -0.0020(4)
C16 0.0155(5) 0.0238(5) 0.0257(6) -0.0042(4) -0.0008(4) -0.0016(4)
C17 0.0181(5) 0.0263(6) 0.0159(5) -0.0028(4) 0.0001(4) 0.0002(4)
C18 0.0296(6) 0.0233(6) 0.0233(6) 0.0007(4) 0.0078(5) -0.0060(5)
C19 0.0318(6) 0.0143(5) 0.0263(6) -0.0040(4) -0.0013(5) 0.0014(4)

loop_
_atom_type_symbol
_atom_type_description
_atom_type_scat_dispersion_real
_atom_type_scat_dispersion_imag
_atom_type_scat_source
C C 0.0033 0.0016 'International Tables Vol C Tables 4.2.6.8 and 6.1.1.4'
H H 0.0000 0.0000 'International Tables Vol C Tables 4.2.6.8 and 6.1.1.4'
O O 0.0106 0.0060 'International Tables Vol C Tables 4.2.6.8 and 6.1.1.4'
B B 0.0013 0.0007 'International Tables Vol C Tables 4.2.6.8 and 6.1.1.4'

loop_
_geom_angle_atom_site_label_1
_geom_angle_atom_site_label_2
_geom_angle_atom_site_label_3
_geom_angle
C7 O2 H2O 107.4(10)
B1 O3 C14 106.98(8)
B1 O4 C15 106.73(8)
O3 B1 O4 113.00(9)
O3 B1 C5 126.08(9)
O4 B1 C5 120.90(9)
O1 C1 C2 121.66(9)
O1 C1 C6 121.93(9)
C2 C1 C6 116.38(9)
C1 C2 C3 111.92(9)
C1 C2 H2A 109.2(9)
C3 C2 H2A 112.0(9)
C1 C2 H2B 105.3(8)
C3 C2 H2B 108.6(9)
H2A C2 H2B 109.6(12)
C4 C3 C2 110.75(9)
C4 C3 H3A 109.0(8)
C2 C3 H3A 109.0(8)
C4 C3 H3B 110.5(9)
C2 C3 H3B 109.7(8)
H3A C3 H3B 107.7(12)
C3 C4 C5 110.02(9)
C3 C4 H4A 109.1(8)
C5 C4 H4A 109.6(8)
C3 C4 H4B 109.2(8)
C5 C4 H4B 109.3(8)
H4A C4 H4B 109.6(12)
C4 C5 C6 109.51(8)
C4 C5 B1 110.05(8)
C6 C5 B1 116.96(8)
C4 C5 H5 108.5(8)
C6 C5 H5 107.5(8)
B1 C5 H5 103.9(8)
C1 C6 C7 110.30(8)
C1 C6 C5 110.75(8)
C7 C6 C5 116.26(8)
C1 C6 H6 104.4(8)
C7 C6 H6 108.3(8)
C5 C6 H6 106.0(8)
O2 C7 C8 105.96(8)
O2 C7 C6 110.02(8)
C8 C7 C6 113.39(8)
O2 C7 H7 110.5(8)
C8 C7 H7 108.5(8)
C6 C7 H7 108.5(8)
C13 C8 C9 118.96(9)
C13 C8 C7 120.31(9)
C9 C8 C7 120.70(9)
C10 C9 C8 120.61(10)
C10 C9 H9 118.9(8)
C8 C9 H9 120.4(8)
C11 C10 C9 119.97(10)
C11 C10 H10 120.1(8)
C9 C10 H10 120.0(8)
C12 C11 C10 119.88(10)
C12 C11 H11 119.2(9)
C10 C11 H11 121.0(9)
C11 C12 C13 119.98(10)
C11 C12 H12 121.8(9)
C13 C12 H12 118.2(9)
C8 C13 C12 120.58(10)
C8 C13 H13 118.8(9)
C12 C13 H13 120.6(9)
O3 C14 C16 108.23(8)
O3 C14 C17 107.37(8)
C16 C14 C17 110.27(9)
O3 C14 C15 101.82(8)
C16 C14 C15 115.35(9)
C17 C14 C15 113.08(9)
O4 C15 C19 108.61(9)
O4 C15 C18 106.44(8)
C19 C15 C18 111.19(9)
O4 C15 C14 102.06(8)
C19 C15 C14 115.13(9)
C18 C15 C14 112.57(9)
C14 C16 H16A 111.7(9)
C14 C16 H16B 108.6(10)
H16A C16 H16B 108.2(13)
C14 C16 H16C 109.1(10)
H16A C16 H16C 109.7(13)
H16B C16 H16C 109.3(13)
C14 C17 H17A 108.6(9)
C14 C17 H17B 112.2(9)
H17A C17 H17B 108.5(13)
C14 C17 H17C 110.6(9)
H17A C17 H17C 109.9(13)
H17B C17 H17C 107.1(13)
C15 C18 H18A 110.1(10)
C15 C18 H18B 108.8(10)
H18A C18 H18B 110.9(14)
C15 C18 H18C 112.0(10)
H18A C18 H18C 107.3(14)
H18B C18 H18C 107.7(13)
C15 C19 H19A 111.0(10)
C15 C19 H19B 110.1(10)
H19A C19 H19B 107.4(13)
C15 C19 H19C 109.4(10)
H19A C19 H19C 109.5(14)
H19B C19 H19C 109.4(14)

loop_
_geom_bond_atom_site_label_1
_geom_bond_atom_site_label_2
_geom_bond_distance
O1 C1 1.2183(13)
O2 C7 1.4392(12)
O2 H2O 0.829(12)
O3 B1 1.3652(14)
O3 C14 1.4660(12)
O4 B1 1.3745(13)
O4 C15 1.4616(13)
B1 C5 1.5803(15)
C1 C2 1.5087(14)
C1 C6 1.5251(14)
C2 C3 1.5304(15)
C2 H2A 0.967(12)
C2 H2B 0.982(12)
C3 C4 1.5232(15)
C3 H3A 0.983(12)
C3 H3B 0.989(12)
C4 C5 1.5408(14)
C4 H4A 0.991(12)
C4 H4B 0.974(12)
C5 C6 1.5536(14)
C5 H5 0.987(11)
C6 C7 1.5342(13)
C6 H6 0.993(11)
C7 C8 1.5119(13)
C7 H7 0.976(11)
C8 C13 1.3895(14)
C8 C9 1.3945(14)
C9 C10 1.3898(14)
C9 H9 0.951(12)
C10 C11 1.3892(16)
C10 H10 0.965(12)
C11 C12 1.3863(16)
C11 H11 0.954(12)
C12 C13 1.3943(15)
C12 H12 0.970(12)
C13 H13 0.948(12)
C14 C16 1.5150(15)
C14 C17 1.5250(15)
C14 C15 1.5555(15)
C15 C19 1.5148(15)
C15 C18 1.5211(15)
C16 H16A 0.985(13)
C16 H16B 0.986(13)
C16 H16C 0.989(13)
C17 H17A 0.982(13)
C17 H17B 0.980(13)
C17 H17C 0.979(13)
C18 H18A 0.997(13)
C18 H18B 1.006(13)
C18 H18C 0.984(13)
C19 H19A 0.970(13)
C19 H19B 0.978(13)
C19 H19C 0.983(13)

loop_
_geom_hbond_atom_site_label_D
_geom_hbond_atom_site_label_H
_geom_hbond_atom_site_label_A
_geom_hbond_distance_DH
_geom_hbond_distance_HA
_geom_hbond_distance_DA
_geom_hbond_angle_DHA
_geom_hbond_site_symmetry_A
O2 H2O O1 0.829(12) 2.269(13) 2.8489(11) 127.3(12) .
O2 H2O O1 0.829(12) 2.327(13) 3.0698(11) 149.5(13) 3_656

loop_
_geom_torsion_atom_site_label_1
_geom_torsion_atom_site_label_2
_geom_torsion_atom_site_label_3
_geom_torsion_atom_site_label_4
_geom_torsion
C14 O3 B1 O4 10.18(12)
C14 O3 B1 C5 -168.31(9)
C15 O4 B1 O3 10.58(11)
C15 O4 B1 C5 -170.84(9)
O1 C1 C2 C3 -134.74(11)
C6 C1 C2 C3 47.19(12)
C1 C2 C3 C4 -52.46(12)
C2 C3 C4 C5 60.84(11)
C3 C4 C5 C6 -61.44(11)
C3 C4 C5 B1 68.44(11)
O3 B1 C5 C4 -153.96(10)
O4 B1 C5 C4 27.66(13)
O3 B1 C5 C6 -28.19(15)
O4 B1 C5 C6 153.43(9)
O1 C1 C6 C7 3.86(13)
C2 C1 C6 C7 -178.08(8)
O1 C1 C6 C5 134.00(10)
C2 C1 C6 C5 -47.94(11)
C4 C5 C6 C1 53.64(11)
B1 C5 C6 C1 -72.40(11)
C4 C5 C6 C7 -179.44(8)
B1 C5 C6 C7 54.52(12)
C1 C6 C7 O2 -66.77(10)
C5 C6 C7 O2 166.09(8)
C1 C6 C7 C8 174.78(8)
C5 C6 C7 C8 47.64(12)
O2 C7 C8 C13 118.30(10)
C6 C7 C8 C13 -120.92(10)
O2 C7 C8 C9 -59.79(11)
C6 C7 C8 C9 60.98(12)
C13 C8 C9 C10 -1.53(15)
C7 C8 C9 C10 176.59(9)
C8 C9 C10 C11 1.55(16)
C9 C10 C11 C12 -0.34(16)
C10 C11 C12 C13 -0.84(16)
C9 C8 C13 C12 0.33(15)
C7 C8 C13 C12 -177.79(9)
C11 C12 C13 C8 0.85(16)
B1 O3 C14 C16 -146.82(9)
B1 O3 C14 C17 94.16(10)
B1 O3 C14 C15 -24.85(10)
B1 O4 C15 C19 -147.13(9)
B1 O4 C15 C18 93.06(10)
B1 O4 C15 C14 -25.12(10)
O3 C14 C15 O4 30.00(9)
C16 C14 C15 O4 146.93(9)
C17 C14 C15 O4 -84.87(10)
O3 C14 C15 C19 147.43(9)
C16 C14 C15 C19 -95.65(12)
C17 C14 C15 C19 32.56(13)
O3 C14 C15 C18 -83.71(10)
C16 C14 C15 C18 33.21(13)
C17 C14 C15 C18 161.42(9)
